data_7216348
loop_
_publ_author_name
'Wu, Lin-Fei'
'Wang, Zhao-Xi'
'Xue, Chao-Chao'
'Xiao, Hong-Ping'
'Li, Ming-Xing'

_publ_section_title
;
 Two 2D sliver complexes with a symmetric and noncentrosymmetric
 architecture controlled by the metal--ligand ratio
;
_journal_issue 25
_journal_name_full CrystEngComm
_journal_page_first 5627
_journal_paper_doi 10.1039/c4ce00008k
_journal_volume 16
_journal_year 2014
_chemical_formula_moiety 'C14 H8 Ag3 O6 P'
_chemical_formula_sum 'C14 H8 Ag3 O6 P'
_chemical_formula_weight 626.78
_chemical_name_systematic
; 
 ? 
;
_space_group_IT_number 45
_symmetry_cell_setting orthorhombic
_symmetry_space_group_name_Hall 'I 2 -2c'
_symmetry_space_group_name_H-M 'I b a 2'
_atom_sites_solution_hydrogens geom
_atom_sites_solution_primary direct
_atom_sites_solution_secondary difmap
_audit_creation_method SHELXL-97
_cell_angle_alpha 90.00
_cell_angle_beta 90.00
_cell_angle_gamma 90.00
_cell_formula_units_Z 8
_cell_length_a 18.151(3)
_cell_length_b 26.476(4)
_cell_length_c 5.9595(10)
_cell_measurement_temperature 296(2)
_cell_volume 2863.9(8)
_computing_cell_refinement 'Bruker SMART'
_computing_data_collection 'Bruker SMART'
_computing_data_reduction 'Bruker SAINT'
_computing_molecular_graphics 'Bruker SHELXTL'
_computing_publication_material 'Bruker SHELXTL'
_computing_structure_refinement 'SHELXL-97 (Sheldrick, 1997)'
_computing_structure_solution 'SHELXS-97 (Sheldrick, 1990)'
_diffrn_ambient_temperature 296(2)
_diffrn_measured_fraction_theta_full 0.990
_diffrn_measured_fraction_theta_max 0.990
_diffrn_measurement_device_type 'CCD area detector'
_diffrn_measurement_method 'phi and omega scans'
_diffrn_radiation_monochromator graphite
_diffrn_radiation_source 'fine-focus sealed tube'
_diffrn_radiation_type MoK\a
_diffrn_radiation_wavelength 0.71073
_diffrn_reflns_av_R_equivalents 0.0201
_diffrn_reflns_av_sigmaI/netI 0.0278
_diffrn_reflns_limit_h_max 21
_diffrn_reflns_limit_h_min -19
_diffrn_reflns_limit_k_max 31
_diffrn_reflns_limit_k_min -30
_diffrn_reflns_limit_l_max 7
_diffrn_reflns_limit_l_min -7
_diffrn_reflns_number 5899
_diffrn_reflns_theta_full 25.19
_diffrn_reflns_theta_max 25.19
_diffrn_reflns_theta_min 1.54
_exptl_absorpt_coefficient_mu 4.204
_exptl_absorpt_correction_T_max 0.510
_exptl_absorpt_correction_T_min 0.454
_exptl_absorpt_correction_type multi-scan
_exptl_absorpt_process_details 'SADABS, Bruker (2000)'
_exptl_crystal_colour Colorless
_exptl_crystal_density_diffrn 2.907
_exptl_crystal_density_method 'not measured'
_exptl_crystal_description Prism
_exptl_crystal_F_000 2368
_exptl_crystal_size_max 0.19
_exptl_crystal_size_mid 0.17
_exptl_crystal_size_min 0.16
_refine_diff_density_max 0.391
_refine_diff_density_min -0.665
_refine_diff_density_rms 0.170
_refine_ls_abs_structure_details 'Flack H D (1983), Acta Cryst. A39, 876-881'
_refine_ls_abs_structure_Flack 0.01(3)
_refine_ls_extinction_method none
_refine_ls_goodness_of_fit_ref 1.097
_refine_ls_hydrogen_treatment constr
_refine_ls_matrix_type full
_refine_ls_number_parameters 217
_refine_ls_number_reflns 2419
_refine_ls_number_restraints 1
_refine_ls_restrained_S_all 1.097
_refine_ls_R_factor_all 0.0195
_refine_ls_R_factor_gt 0.0190
_refine_ls_shift/su_max 0.001
_refine_ls_shift/su_mean 0.000
_refine_ls_structure_factor_coef Fsqd
_refine_ls_weighting_details 'calc w=1/[\s^2^(Fo^2^)+(0.0304P)^2^+2.9838P] where P=(Fo^2^+2Fc^2^)/3'
_refine_ls_weighting_scheme calc
_refine_ls_wR_factor_gt 0.0534
_refine_ls_wR_factor_ref 0.0538
_reflns_number_gt 2371
_reflns_number_total 2419
_reflns_threshold_expression >2sigma(I)
_cod_data_source_file c4ce00008k1.cif
_cod_data_source_block 1
_cod_depositor_comments
;
The following automatic conversions were performed:

'_symmetry_cell_setting' value 'Orthorhombic' changed to
'orthorhombic' according to
/usr/data/users/saulius/crontab/automatic-downloads/rss-feeds/RSC/lib/dictionaries/cif_core.dic
dictionary named 'cif_core.dic' version 2.4.2 from
2011-04-26.

'_exptl_absorpt_correction_type' value 'multi_scan'
changed to 'multi-scan' according to
/usr/data/users/saulius/crontab/automatic-downloads/rss-feeds/RSC/lib/dictionaries/cif_core.dic
dictionary named 'cif_core.dic' version 2.4.2 from 2011-04-26.

Automatic conversion script
Id: cif_fix_values 2281 2013-09-26 08:29:07Z andrius 

 Adding full bibliography for 7216347--7216348.cif.
;
_cod_original_cell_volume 2864.0(8)
_cod_original_sg_symbol_Hall 'I2-2c '
_cod_original_sg_symbol_H-M 'Iba2 '
_cod_database_code 7216348

loop_
_symmetry_equiv_pos_as_xyz
'x, y, z'
'-x, -y, z'
'x+1/2, -y+1/2, z'
'-x+1/2, y+1/2, z'
'x+1/2, y+1/2, z+1/2'
'-x+1/2, -y+1/2, z+1/2'
'x+1, -y+1, z+1/2'
'-x+1, y+1, z+1/2'

loop_
_atom_site_label
_atom_site_type_symbol
_atom_site_fract_x
_atom_site_fract_y
_atom_site_fract_z
_atom_site_U_iso_or_equiv
_atom_site_adp_type
_atom_site_occupancy
_atom_site_symmetry_multiplicity
_atom_site_calc_flag
_atom_site_refinement_flags
Ag1 Ag 0.077479(18) 0.306836(13) 0.43077(8) 0.03736(11) Uani 1 1 d .
Ag2 Ag 0.091147(17) 0.234040(14) -0.00504(7) 0.03756(11) Uani 1 1 d .
Ag3 Ag 0.24242(2) 0.285300(14) 0.29004(8) 0.04038(11) Uani 1 1 d .
C1 C 0.08655(19) 0.19671(15) 0.4789(8) 0.0251(9) Uani 1 1 d .
C2 C 0.1071(2) 0.14269(16) 0.5283(7) 0.0268(8) Uani 1 1 d .
C3 C 0.0582(3) 0.11198(18) 0.6445(10) 0.0415(11) Uani 1 1 d .
H3 H 0.0131 0.1250 0.6907 0.050 Uiso 1 1 calc R
C4 C 0.0755(3) 0.0625(2) 0.6926(10) 0.0444(13) Uani 1 1 d .
H4 H 0.0425 0.0426 0.7729 0.053 Uiso 1 1 calc R
C5 C 0.1421(3) 0.04228(17) 0.6214(9) 0.0399(11) Uani 1 1 d .
H5 H 0.1536 0.0087 0.6513 0.048 Uiso 1 1 calc R
C6 C 0.1908(2) 0.07256(15) 0.5056(8) 0.0323(9) Uani 1 1 d .
H6 H 0.2354 0.0589 0.4581 0.039 Uiso 1 1 calc R
C7 C 0.17551(19) 0.12296(14) 0.4578(7) 0.0243(8) Uani 1 1 d .
C8 C 0.30553(19) 0.11569(15) 0.1852(7) 0.0260(8) Uani 1 1 d .
C9 C 0.2836(2) 0.08247(17) 0.0181(8) 0.0325(9) Uani 1 1 d .
H9 H 0.2364 0.0850 -0.0415 0.039 Uiso 1 1 calc R
C10 C 0.3307(2) 0.04575(16) -0.0609(9) 0.0377(10) Uani 1 1 d .
H10 H 0.3147 0.0228 -0.1686 0.045 Uiso 1 1 calc R
C11 C 0.4020(2) 0.04309(17) 0.0207(9) 0.0381(10) Uani 1 1 d .
H11 H 0.4341 0.0187 -0.0344 0.046 Uiso 1 1 calc R
C12 C 0.4256(2) 0.07640(19) 0.1829(9) 0.0348(10) Uani 1 1 d .
H12 H 0.4739 0.0746 0.2341 0.042 Uiso 1 1 calc R
C13 C 0.3779(2) 0.11311(14) 0.2725(7) 0.0261(8) Uani 1 1 d .
C14 C 0.4062(2) 0.14869(17) 0.4495(9) 0.0313(10) Uani 1 1 d .
O1 O 0.03401(16) 0.20521(12) 0.3487(6) 0.0364(8) Uani 1 1 d .
O2 O 0.12498(16) 0.23139(11) 0.5716(6) 0.0349(8) Uani 1 1 d .
O3 O 0.19476(15) 0.18041(13) 0.0881(5) 0.0357(7) Uani 1 1 d .
O4 O 0.27665(16) 0.20057(11) 0.4258(7) 0.0349(7) Uani 1 1 d .
O5 O 0.3923(2) 0.13896(13) 0.6485(6) 0.0450(8) Uani 1 1 d .
O6 O 0.44430(16) 0.18516(12) 0.3741(6) 0.0369(8) Uani 1 1 d .
P1 P 0.23798(5) 0.16070(4) 0.2874(2) 0.0247(2) Uani 1 1 d .

loop_
_atom_site_aniso_label
_atom_site_aniso_U_11
_atom_site_aniso_U_22
_atom_site_aniso_U_33
_atom_site_aniso_U_23
_atom_site_aniso_U_13
_atom_site_aniso_U_12
Ag1 0.03883(18) 0.03104(18) 0.0422(2) 0.00414(17) -0.00355(15) 0.00180(13)
Ag2 0.03630(17) 0.0397(2) 0.0367(2) 0.00671(17) -0.00454(16) 0.00176(14)
Ag3 0.0541(2) 0.0397(2) 0.02728(18) 0.00002(18) -0.00686(17) 0.00144(16)
C1 0.0260(18) 0.026(2) 0.023(2) 0.005(2) 0.0042(16) 0.0044(14)
C2 0.0322(18) 0.026(2) 0.023(2) 0.0016(19) 0.0018(17) -0.0010(15)
C3 0.035(2) 0.038(2) 0.051(3) 0.005(3) 0.011(2) -0.0028(18)
C4 0.048(3) 0.036(3) 0.049(3) 0.002(3) 0.012(2) -0.010(2)
C5 0.053(3) 0.0242(19) 0.042(3) 0.007(2) 0.002(2) -0.0017(18)
C6 0.0358(19) 0.026(2) 0.035(2) -0.001(2) 0.0003(19) 0.0054(15)
C7 0.0259(15) 0.0244(18) 0.023(2) 0.0032(18) -0.0012(15) 0.0000(13)
C8 0.0232(17) 0.026(2) 0.029(2) 0.0004(18) 0.0029(16) -0.0005(14)
C9 0.0305(18) 0.039(2) 0.028(2) -0.003(2) 0.0001(18) -0.0012(17)
C10 0.048(2) 0.031(2) 0.034(3) -0.010(2) 0.009(2) -0.0056(19)
C11 0.044(2) 0.030(2) 0.040(3) -0.002(2) 0.012(2) 0.0105(18)
C12 0.0273(19) 0.035(2) 0.042(3) 0.005(2) 0.0034(18) 0.0051(16)
C13 0.0300(18) 0.024(2) 0.024(2) 0.0048(19) 0.0027(17) -0.0019(15)
C14 0.0282(18) 0.027(2) 0.039(3) -0.002(2) -0.005(2) 0.0014(16)
O1 0.0313(15) 0.0386(17) 0.039(2) 0.0030(15) -0.0038(13) 0.0060(13)
O2 0.0376(16) 0.0252(14) 0.042(2) -0.0027(14) -0.0039(15) 0.0030(12)
O3 0.0306(14) 0.0462(18) 0.0304(16) 0.0114(15) 0.0050(12) 0.0109(13)
O4 0.0386(14) 0.0277(14) 0.0384(18) -0.0059(16) 0.0106(16) -0.0042(12)
O5 0.066(2) 0.041(2) 0.0275(18) 0.0004(18) -0.0051(17) -0.0147(16)
O6 0.0287(14) 0.0322(16) 0.050(2) 0.0020(16) 0.0037(14) -0.0073(12)
P1 0.0258(5) 0.0234(5) 0.0249(5) 0.0026(5) 0.0036(4) 0.0032(4)

loop_
_atom_type_symbol
_atom_type_description
_atom_type_scat_dispersion_real
_atom_type_scat_dispersion_imag
_atom_type_scat_source
C C 0.0033 0.0016 'International Tables Vol C Tables 4.2.6.8 and 6.1.1.4'
H H 0.0000 0.0000 'International Tables Vol C Tables 4.2.6.8 and 6.1.1.4'
O O 0.0106 0.0060 'International Tables Vol C Tables 4.2.6.8 and 6.1.1.4'
P P 0.1023 0.0942 'International Tables Vol C Tables 4.2.6.8 and 6.1.1.4'
Ag Ag -0.8971 1.1015 'International Tables Vol C Tables 4.2.6.8 and 6.1.1.4'

loop_
_geom_angle_atom_site_label_1
_geom_angle_atom_site_label_2
_geom_angle_atom_site_label_3
_geom_angle
_geom_angle_site_symmetry_1
_geom_angle_site_symmetry_3
O5 Ag1 O2 135.76(13) 6_554 .
O5 Ag1 O6 94.65(13) 6_554 3_455
O2 Ag1 O6 119.24(11) . 3_455
O5 Ag1 Ag3 71.94(10) 6_554 .
O2 Ag1 Ag3 65.84(8) . .
O6 Ag1 Ag3 156.01(9) 3_455 .
O5 Ag1 Ag2 76.39(9) 6_554 .
O2 Ag1 Ag2 75.57(9) . .
O6 Ag1 Ag2 90.95(9) 3_455 .
Ag3 Ag1 Ag2 66.918(13) . .
O6 Ag2 O3 144.87(11) 6_554 .
O6 Ag2 O1 115.37(12) 6_554 .
O3 Ag2 O1 87.09(10) . .
O6 Ag2 O1 85.63(10) 6_554 8_444
O3 Ag2 O1 126.50(11) . 8_444
O1 Ag2 O1 79.94(6) . 8_444
O6 Ag2 O2 77.96(11) 6_554 1_554
O3 Ag2 O2 91.33(10) . 1_554
O1 Ag2 O2 156.90(10) . 1_554
O1 Ag2 O2 82.56(10) 8_444 1_554
O6 Ag2 Ag1 71.52(9) 6_554 .
O3 Ag2 Ag1 102.96(8) . .
O1 Ag2 Ag1 57.87(8) . .
O1 Ag2 Ag1 112.55(8) 8_444 .
O2 Ag2 Ag1 144.27(7) 1_554 .
O6 Ag2 Ag3 106.20(8) 6_554 6_554
O3 Ag2 Ag3 44.14(7) . 6_554
O1 Ag2 Ag3 130.73(7) . 6_554
O1 Ag2 Ag3 130.00(8) 8_444 6_554
O2 Ag2 Ag3 54.53(6) 1_554 6_554
Ag1 Ag2 Ag3 117.306(15) . 6_554
O4 Ag3 O3 139.76(12) 6_554 6
O4 Ag3 O4 120.77(13) 6_554 .
O3 Ag3 O4 88.89(12) 6 .
O4 Ag3 Ag1 94.64(8) 6_554 .
O3 Ag3 Ag1 101.16(7) 6 .
O4 Ag3 Ag1 108.41(7) . .
O4 Ag3 Ag2 121.92(8) 6_554 6
O3 Ag3 Ag2 47.21(7) 6 6
O4 Ag3 Ag2 60.41(7) . 6
Ag1 Ag3 Ag2 142.87(2) . 6
O1 C1 O2 123.7(4) . .
O1 C1 C2 118.7(4) . .
O2 C1 C2 117.6(3) . .
C3 C2 C7 119.6(4) . .
C3 C2 C1 119.7(4) . .
C7 C2 C1 120.7(4) . .
C4 C3 C2 121.0(4) . .
C4 C3 H3 119.5 . .
C2 C3 H3 119.5 . .
C3 C4 C5 120.1(5) . .
C3 C4 H4 120.0 . .
C5 C4 H4 120.0 . .
C6 C5 C4 119.2(4) . .
C6 C5 H5 120.4 . .
C4 C5 H5 120.4 . .
C5 C6 C7 122.1(4) . .
C5 C6 H6 119.0 . .
C7 C6 H6 119.0 . .
C6 C7 C2 118.0(4) . .
C6 C7 P1 121.0(3) . .
C2 C7 P1 120.7(3) . .
C9 C8 C13 120.0(4) . .
C9 C8 P1 117.6(3) . .
C13 C8 P1 122.4(3) . .
C10 C9 C8 121.0(4) . .
C10 C9 H9 119.5 . .
C8 C9 H9 119.5 . .
C11 C10 C9 119.7(4) . .
C11 C10 H10 120.1 . .
C9 C10 H10 120.1 . .
C12 C11 C10 120.3(4) . .
C12 C11 H11 119.8 . .
C10 C11 H11 119.8 . .
C11 C12 C13 121.2(4) . .
C11 C12 H12 119.4 . .
C13 C12 H12 119.4 . .
C12 C13 C8 117.7(4) . .
C12 C13 C14 119.2(4) . .
C8 C13 C14 123.0(4) . .
O5 C14 O6 127.4(5) . .
O5 C14 C13 118.1(4) . .
O6 C14 C13 114.5(4) . .
C1 O1 Ag2 105.4(3) . .
C1 O1 Ag2 121.4(3) . 8_445
Ag2 O1 Ag2 124.97(12) . 8_445
C1 O2 Ag1 105.0(2) . .
C1 O2 Ag2 108.0(3) . 1_556
Ag1 O2 Ag2 103.83(12) . 1_556
P1 O3 Ag3 119.01(16) . 6_554
P1 O3 Ag2 141.58(19) . .
Ag3 O3 Ag2 88.65(11) 6_554 .
P1 O4 Ag3 125.18(19) . 6
P1 O4 Ag3 109.8(2) . .
Ag3 O4 Ag3 97.34(11) 6 .
C14 O5 Ag1 121.8(3) . 6
C14 O6 Ag2 115.8(3) . 6
C14 O6 Ag1 123.6(3) . 3
Ag2 O6 Ag1 98.59(11) 6 3
O4 P1 O3 115.3(2) . .
O4 P1 C8 109.14(18) . .
O3 P1 C8 108.22(19) . .
O4 P1 C7 111.6(2) . .
O3 P1 C7 107.67(17) . .
C8 P1 C7 104.32(18) . .

loop_
_geom_bond_atom_site_label_1
_geom_bond_atom_site_label_2
_geom_bond_distance
_geom_bond_site_symmetry_2
Ag1 O5 2.278(4) 6_554
Ag1 O2 2.332(3) .
Ag1 O6 2.450(3) 3_455
Ag1 Ag3 3.1610(7) .
Ag1 Ag2 3.2437(7) .
Ag2 O6 2.347(3) 6_554
Ag2 O3 2.421(3) .
Ag2 O1 2.470(3) .
Ag2 O1 2.550(3) 8_444
Ag2 O2 2.598(4) 1_554
Ag2 Ag3 3.2983(7) 6_554
Ag3 O4 2.230(4) 6_554
Ag3 O3 2.298(3) 6
Ag3 O4 2.465(3) .
Ag3 Ag2 3.2983(7) 6
C1 O1 1.250(5) .
C1 O2 1.279(5) .
C1 C2 1.507(6) .
C2 C3 1.389(6) .
C2 C7 1.412(5) .
C3 C4 1.377(7) .
C3 H3 0.9300 .
C4 C5 1.389(7) .
C4 H4 0.9300 .
C5 C6 1.379(6) .
C5 H5 0.9300 .
C6 C7 1.393(6) .
C6 H6 0.9300 .
C7 P1 1.821(4) .
C8 C9 1.387(6) .
C8 C13 1.415(6) .
C8 P1 1.815(4) .
C9 C10 1.378(6) .
C9 H9 0.9300 .
C10 C11 1.383(7) .
C10 H10 0.9300 .
C11 C12 1.377(7) .
C11 H11 0.9300 .
C12 C13 1.406(6) .
C12 H12 0.9300 .
C13 C14 1.505(6) .
C14 O5 1.240(7) .
C14 O6 1.269(5) .
O1 Ag2 2.550(3) 8_445
O2 Ag2 2.598(4) 1_556
O3 P1 1.516(3) .
O3 Ag3 2.298(3) 6_554
O4 P1 1.512(3) .
O4 Ag3 2.230(4) 6
O5 Ag1 2.278(4) 6
O6 Ag2 2.347(3) 6
O6 Ag1 2.450(3) 3
